data_7159755
loop_
_publ_author_name
'Darole, Ratanamala S.'
'Choudhary, Shailendra Singh'
'Sharma, Himanshu'
'Mali, Bhupendra P.'
'Gopu, Booblan'
'Vanka, Kumar'
'Senthilkumar, Beeran'

_publ_section_title
;
 Br&#xf8;nsted acid- and Ni(II)-catalyzed C-H oxidation/rearrangement of
 cyclotriveratrylenes (CTVs) to cyclic and acyclic quinones as potential
 anti-cancer agents.
;
_journal_issue 5
_journal_name_full 'Organic &amp; biomolecular chemistry'
_journal_page_first 1038
_journal_page_last 1046
_journal_paper_doi 10.1039/d3ob01428b
_journal_volume 22
_journal_year 2024
_chemical_formula_moiety 'C5 H5 O2'
_chemical_formula_sum 'C5 H5 O2'
_chemical_formula_weight 97.09
_space_group_crystal_system monoclinic
_space_group_IT_number 8
_space_group_name_Hall 'C -2y'
_space_group_name_H-M_alt 'C 1 m 1'
_atom_sites_solution_hydrogens geom
_audit_creation_method SHELXL-2018/3
_audit_update_record
;
2022-12-12 deposited with the CCDC.	2023-12-22 downloaded from the CCDC.
;
_cell_angle_alpha 90
_cell_angle_beta 100.453(3)
_cell_angle_gamma 90
_cell_formula_units_Z 4
_cell_length_a 6.3968(5)
_cell_length_b 15.9612(14)
_cell_length_c 4.3338(4)
_cell_measurement_reflns_used 6752
_cell_measurement_temperature 100(2)
_cell_measurement_theta_max 31.57
_cell_measurement_theta_min 2.55
_cell_volume 435.14(7)
_computing_cell_refinement 'SAINT (Bruker, 2016)'
_computing_data_collection 'APEX3 (Bruker, 2016)'
_computing_data_reduction 'SAINT (Bruker, 2016)'
_computing_molecular_graphics 'Bruker SHELXTL'
_computing_publication_material 'Bruker SHELXTL'
_computing_structure_refinement 'SHELXL-2014/7 (Sheldrick, 2014)'
_computing_structure_solution 'SHELXS-97 (Sheldrick 2008)'
_diffrn_ambient_temperature 100(2)
_diffrn_detector 'Photon II CPAD Area Detector'
_diffrn_detector_area_resol_mean 7.39
_diffrn_measured_fraction_theta_full 1.000
_diffrn_measured_fraction_theta_max 0.999
_diffrn_measurement_device '\k-geometry diffractometer'
_diffrn_measurement_device_type 'Bruker D8 VENTURE Kappa Duo PHOTON II CPAD'
_diffrn_measurement_method '\f and \w scans'
_diffrn_radiation_monochromator 'multilayer mirrors'
_diffrn_radiation_type MoK\a
_diffrn_radiation_wavelength 0.71073
_diffrn_reflns_av_R_equivalents 0.0432
_diffrn_reflns_av_unetI/netI 0.0233
_diffrn_reflns_Laue_measured_fraction_full 1.000
_diffrn_reflns_Laue_measured_fraction_max 0.999
_diffrn_reflns_limit_h_max 9
_diffrn_reflns_limit_h_min -9
_diffrn_reflns_limit_k_max 23
_diffrn_reflns_limit_k_min -23
_diffrn_reflns_limit_l_max 6
_diffrn_reflns_limit_l_min -6
_diffrn_reflns_number 13752
_diffrn_reflns_point_group_measured_fraction_full 0.999
_diffrn_reflns_point_group_measured_fraction_max 0.997
_diffrn_reflns_theta_full 25.242
_diffrn_reflns_theta_max 31.592
_diffrn_reflns_theta_min 2.552
_diffrn_source 'micro-focus sealed tube'
_diffrn_source_type 'Incoatech I\mS HB'
_exptl_absorpt_coefficient_mu 0.115
_exptl_absorpt_correction_T_max 0.987
_exptl_absorpt_correction_T_min 0.984
_exptl_absorpt_correction_type multi-scan
_exptl_absorpt_process_details 'SADABS (Bruker, 2006)'
_exptl_crystal_colour COLOURLESS
_exptl_crystal_density_diffrn 1.482
_exptl_crystal_description BLOCK
_exptl_crystal_F_000 204
_exptl_crystal_size_max 0.140
_exptl_crystal_size_mid 0.120
_exptl_crystal_size_min 0.110
_refine_diff_density_max 0.400
_refine_diff_density_min -0.331
_refine_diff_density_rms 0.048
_refine_ls_abs_structure_details
;
 Flack x determined using 656 quotients [(I+)-(I-)]/[(I+)+(I-)]
 (Parsons, Flack and Wagner, Acta Cryst. B69 (2013) 249-259).
;
_refine_ls_abs_structure_Flack 0.4(3)
_refine_ls_extinction_method none
_refine_ls_goodness_of_fit_ref 1.101
_refine_ls_hydrogen_treatment constr
_refine_ls_matrix_type full
_refine_ls_number_parameters 65
_refine_ls_number_reflns 1518
_refine_ls_number_restraints 2
_refine_ls_restrained_S_all 1.100
_refine_ls_R_factor_all 0.0350
_refine_ls_R_factor_gt 0.0306
_refine_ls_shift/su_max 0.000
_refine_ls_shift/su_mean 0.000
_refine_ls_structure_factor_coef Fsqd
_refine_ls_weighting_details 'w=1/[\s^2^(Fo^2^)+(0.0493P)^2^+0.0820P] where P=(Fo^2^+2Fc^2^)/3'
_refine_ls_weighting_scheme calc
_refine_ls_wR_factor_gt 0.0820
_refine_ls_wR_factor_ref 0.0858
_reflns_Friedel_coverage 0.982
_reflns_Friedel_fraction_full 0.998
_reflns_Friedel_fraction_max 0.995
_reflns_number_gt 1406
_reflns_number_total 1518
_reflns_threshold_expression 'I > 2\s(I)'
_cod_data_source_file d3ob01428b2.cif
_cod_data_source_block 3c
_cod_depositor_comments
;
The following automatic conversions were performed:

data item '_exptl_absorpt_correction_type' value 'MULTI-SCAN' was
changed to 'multi-scan' in accordance with the
/home/data/users/saulius/crontab/automatic-downloads/rss-feeds/RSC/lib/dictionaries/cif_core.dic
dictionary named 'cif_core.dic' version 2.4.2 last updated on
2011-04-26.

Automatic conversion script
Id: cif_fix_values 8170 2020-07-09 18:12:32Z antanas 

 Adding full bibliography for 7159755--7159758.cif.
;
_cod_original_sg_symbol_H-M 'C m'
_cod_database_code 7159755
_shelx_shelxl_version_number 2018/3
_shelx_space_group_comment
;
The symmetry employed for this shelxl refinement is uniquely defined
by the following loop, which should always be used as a source of
symmetry information in preference to the above space-group names.
They are only intended as comments.
;
_shelx_estimated_absorpt_t_min 0.984
_shelx_estimated_absorpt_t_max 0.987

loop_
_space_group_symop_operation_xyz
'x, y, z'
'x, -y, z'
'x+1/2, y+1/2, z'
'x+1/2, -y+1/2, z'

loop_
_atom_site_label
_atom_site_type_symbol
_atom_site_fract_x
_atom_site_fract_y
_atom_site_fract_z
_atom_site_U_iso_or_equiv
_atom_site_adp_type
_atom_site_occupancy
_atom_site_site_symmetry_order
_atom_site_calc_flag
_atom_site_refinement_flags_posn
_atom_site_refinement_flags_adp
_atom_site_refinement_flags_occupancy
_atom_site_disorder_assembly
_atom_site_disorder_group
O1 O 0.8018(2) 0.32902(7) 0.2134(3) 0.0205(3) Uani 1 1 d . . . . .
C1 C 0.6535(3) 0.45613(9) 0.3579(4) 0.0124(3) Uani 1 1 d . . . . .
O2 O 0.19469(18) 0.41876(7) 0.7487(3) 0.0154(3) Uani 1 1 d . . . . .
C2 C 0.5007(4) 0.41268(8) 0.4899(5) 0.0132(2) Uani 1 1 d . . . . .
H2 H 0.502073 0.353167 0.492058 0.016 Uiso 1 1 calc R U . . .
C3 C 0.3476(3) 0.45534(8) 0.6172(4) 0.0124(3) Uani 1 1 d . . . . .
C5 C 0.2091(3) 0.32906(8) 0.7875(4) 0.0175(3) Uani 1 1 d . . . . .
H5A H 0.186153 0.302116 0.580888 0.026 Uiso 1 1 calc R U . . .
H5B H 0.100615 0.309926 0.904558 0.026 Uiso 1 1 calc R U . . .
H5C H 0.350409 0.314215 0.903313 0.026 Uiso 1 1 calc R U . . .
C4 C 0.8066(3) 0.40523(9) 0.2190(4) 0.0156(3) Uani 1 1 d . . . . .
H4 H 0.912828 0.433234 0.130625 0.019 Uiso 1 1 calc R U . . .

loop_
_atom_site_aniso_label
_atom_site_aniso_U_11
_atom_site_aniso_U_22
_atom_site_aniso_U_33
_atom_site_aniso_U_23
_atom_site_aniso_U_13
_atom_site_aniso_U_12
O1 0.0214(6) 0.0156(5) 0.0267(6) -0.0039(5) 0.0099(5) 0.0016(4)
C1 0.0122(7) 0.0123(6) 0.0135(7) 0.0001(4) 0.0043(6) 0.0006(4)
O2 0.0167(5) 0.0099(4) 0.0214(6) 0.0007(4) 0.0079(4) -0.0011(4)
C2 0.0146(5) 0.0111(5) 0.0143(5) -0.0007(5) 0.0042(4) -0.0003(5)
C3 0.0140(8) 0.0109(6) 0.0123(7) 0.0007(5) 0.0022(6) -0.0005(5)
C5 0.0209(8) 0.0097(5) 0.0238(9) 0.0017(5) 0.0092(7) -0.0011(6)
C4 0.0139(7) 0.0168(6) 0.0171(7) -0.0022(5) 0.0057(5) 0.0008(5)

loop_
_atom_type_symbol
_atom_type_description
_atom_type_scat_dispersion_real
_atom_type_scat_dispersion_imag
_atom_type_scat_source
C C 0.0033 0.0016 'International Tables Vol C Tables 4.2.6.8 and 6.1.1.4'
H H 0.0000 0.0000 'International Tables Vol C Tables 4.2.6.8 and 6.1.1.4'
O O 0.0106 0.0060 'International Tables Vol C Tables 4.2.6.8 and 6.1.1.4'

loop_
_geom_angle_atom_site_label_1
_geom_angle_atom_site_label_2
_geom_angle_atom_site_label_3
_geom_angle
_geom_angle_site_symmetry_1
_geom_angle_site_symmetry_3
_geom_angle_publ_flag
C1 C1 C2 119.63(9) 2_565 . ?
C1 C1 C4 123.26(9) 2_565 . ?
C2 C1 C4 117.10(13) . . ?
C3 O2 C5 116.25(13) . . ?
C3 C2 C1 120.96(11) . . ?
C3 C2 H2 119.5 . . ?
C1 C2 H2 119.5 . . ?
O2 C3 C2 124.98(12) . . ?
O2 C3 C3 115.61(7) . 2_565 ?
C2 C3 C3 119.40(9) . 2_565 ?
O2 C5 H5A 109.5 . . ?
O2 C5 H5B 109.5 . . ?
H5A C5 H5B 109.5 . . ?
O2 C5 H5C 109.5 . . ?
H5A C5 H5C 109.5 . . ?
H5B C5 H5C 109.5 . . ?
O1 C4 C1 122.69(15) . . ?
O1 C4 H4 118.7 . . ?
C1 C4 H4 118.7 . . ?

loop_
_geom_bond_atom_site_label_1
_geom_bond_atom_site_label_2
_geom_bond_distance
_geom_bond_site_symmetry_2
_geom_bond_publ_flag
O1 C4 1.2169(19) . ?
C1 C1 1.400(3) 2_565 ?
C1 C2 1.402(3) . ?
C1 C4 1.481(2) . ?
O2 C3 1.351(2) . ?
O2 C5 1.4424(17) . ?
C2 C3 1.387(3) . ?
C2 H2 0.9500 . ?
C3 C3 1.426(2) 2_565 ?
C5 H5A 0.9800 . ?
C5 H5B 0.9800 . ?
C5 H5C 0.9800 . ?
C4 H4 0.9500 . ?

loop_
_geom_torsion_atom_site_label_1
_geom_torsion_atom_site_label_2
_geom_torsion_atom_site_label_3
_geom_torsion_atom_site_label_4
_geom_torsion
_geom_torsion_site_symmetry_1
_geom_torsion_site_symmetry_2
_geom_torsion_site_symmetry_3
_geom_torsion_site_symmetry_4
_geom_torsion_publ_flag
C1 C1 C2 C3 0.8(3) 2_565 . . . ?
C4 C1 C2 C3 -178.21(15) . . . . ?
C5 O2 C3 C2 7.1(3) . . . . ?
C5 O2 C3 C3 -172.22(10) . . . 2_565 ?
C1 C2 C3 O2 179.96(13) . . . . ?
C1 C2 C3 C3 -0.8(3) . . . 2_565 ?
C1 C1 C4 O1 -178.14(12) 2_565 . . . ?
C2 C1 C4 O1 0.8(3) . . . . ?
